data_4027141
loop_
_publ_author_name
'Christian Reus'
'Nai-Wei Liu'
'Michael Bolte'
'Hans-Wolfram Lerner'
'Matthias Wagner'

_publ_section_title
;
 Synthesis of Bromo-, Boryl-, and Stannyl-Functionalized
 1,2-Bis(trimethylsilyl)benzenes via Diels-Alder or C-H Activation
 Reactions
;
_journal_name_full 'Journal of Organic Chemistry'
_journal_page_first 3518
_journal_page_last 3523
_journal_paper_doi 10.1021/jo3002936
_journal_volume 77
_journal_year 2012
_chemical_formula_moiety 'C18 H25 N O2 Si2'
_chemical_formula_sum 'C18 H25 N O2 Si2'
_chemical_formula_weight 343.57
_chemical_name_systematic ?
_space_group_IT_number 2
_symmetry_cell_setting triclinic
_symmetry_space_group_name_Hall '-P 1'
_symmetry_space_group_name_H-M 'P -1'
_atom_sites_solution_hydrogens geom
_atom_sites_solution_primary direct
_atom_sites_solution_secondary difmap
_audit_creation_method SHELXL-97
_cell_angle_alpha 98.497(9)
_cell_angle_beta 95.464(9)
_cell_angle_gamma 105.447(9)
_cell_formula_units_Z 2
_cell_length_a 6.5999(7)
_cell_length_b 9.3395(11)
_cell_length_c 16.7330(17)
_cell_measurement_reflns_used 6010
_cell_measurement_temperature 173(2)
_cell_measurement_theta_max 25.8
_cell_measurement_theta_min 3.3
_cell_volume 973.40(19)
_computing_cell_refinement 'X-Area (Stoe & Cie, 2001)'
_computing_data_collection 'X-Area (Stoe & Cie, 2001)'
_computing_data_reduction 'X-Area (Stoe & Cie, 2001)'
_computing_molecular_graphics 'XP (Sheldrick, 2008)'
_computing_publication_material SHELXL97
_computing_structure_refinement 'SHELXL97 (Sheldrick, 2008) '
_computing_structure_solution 'SHELXS97 (Sheldrick, 2008) '
_diffrn_ambient_temperature 173(2)
_diffrn_measured_fraction_theta_full 0.996
_diffrn_measured_fraction_theta_max 0.996
_diffrn_measurement_device_type 'STOE IPDS II two-circle-diffractometer'
_diffrn_measurement_method \w
_diffrn_radiation_monochromator graphite
_diffrn_radiation_source 'fine-focus sealed tube'
_diffrn_radiation_type MoK\a
_diffrn_radiation_wavelength 0.71073
_diffrn_reflns_av_R_equivalents 0.0957
_diffrn_reflns_av_sigmaI/netI 0.1046
_diffrn_reflns_limit_h_max 7
_diffrn_reflns_limit_h_min -7
_diffrn_reflns_limit_k_max 11
_diffrn_reflns_limit_k_min -11
_diffrn_reflns_limit_l_max 19
_diffrn_reflns_limit_l_min -19
_diffrn_reflns_number 8955
_diffrn_reflns_theta_full 25.00
_diffrn_reflns_theta_max 25.02
_diffrn_reflns_theta_min 3.30
_diffrn_standards_number 0
_exptl_absorpt_coefficient_mu 0.191
_exptl_absorpt_correction_T_max 0.9924
_exptl_absorpt_correction_T_min 0.9486
_exptl_absorpt_correction_type multi-scan
_exptl_absorpt_process_details 'MULABS (Spek, 2003; Blessing, 1995)'
_exptl_crystal_colour colourless
_exptl_crystal_density_diffrn 1.172
_exptl_crystal_description needle
_exptl_crystal_F_000 368
_exptl_crystal_size_max 0.28
_exptl_crystal_size_mid 0.12
_exptl_crystal_size_min 0.04
_refine_diff_density_max 0.234
_refine_diff_density_min -0.337
_refine_diff_density_rms 0.060
_refine_ls_extinction_method none
_refine_ls_goodness_of_fit_ref 0.910
_refine_ls_hydrogen_treatment constr
_refine_ls_matrix_type full
_refine_ls_number_parameters 208
_refine_ls_number_reflns 3424
_refine_ls_number_restraints 0
_refine_ls_restrained_S_all 0.910
_refine_ls_R_factor_all 0.0913
_refine_ls_R_factor_gt 0.0529
_refine_ls_shift/su_max 0.000
_refine_ls_shift/su_mean 0.000
_refine_ls_structure_factor_coef Fsqd
_refine_ls_weighting_details 'calc w=1/[\s^2^(Fo^2^)+(0.0515P)^2^] where P=(Fo^2^+2Fc^2^)/3'
_refine_ls_weighting_scheme calc
_refine_ls_wR_factor_gt 0.1076
_refine_ls_wR_factor_ref 0.1192
_reflns_number_gt 2243
_reflns_number_total 3424
_reflns_threshold_expression I>2\s(I)
_cod_data_source_file jo3002936_si_002_7.cif
_cod_data_source_block wa1326
_cod_original_cell_volume 973.40(18)
_cod_database_code 4027141

loop_
_symmetry_equiv_pos_as_xyz
'x, y, z'
'-x, -y, -z'

loop_
_atom_site_label
_atom_site_type_symbol
_atom_site_fract_x
_atom_site_fract_y
_atom_site_fract_z
_atom_site_U_iso_or_equiv
_atom_site_adp_type
_atom_site_occupancy
_atom_site_symmetry_multiplicity
_atom_site_calc_flag
_atom_site_refinement_flags
Si1 Si 0.98536(13) 0.67767(9) 0.20197(5) 0.0299(2) Uani 1 1 d .
C1A C 1.2032(5) 0.6001(4) 0.1681(2) 0.0365(8) Uani 1 1 d .
H1A1 H 1.1422 0.5082 0.1269 0.055 Uiso 1 1 calc R
H1A2 H 1.2797 0.5759 0.2150 0.055 Uiso 1 1 calc R
H1A3 H 1.3018 0.6754 0.1445 0.055 Uiso 1 1 calc R
C1B C 1.1201(5) 0.8521(4) 0.2788(2) 0.0439(9) Uani 1 1 d .
H1B1 H 1.0137 0.8992 0.2985 0.066 Uiso 1 1 calc R
H1B2 H 1.2204 0.9231 0.2535 0.066 Uiso 1 1 calc R
H1B3 H 1.1970 0.8256 0.3248 0.066 Uiso 1 1 calc R
C1C C 0.8440(6) 0.7355(4) 0.1158(2) 0.0483(9) Uani 1 1 d .
H1C1 H 0.7311 0.7755 0.1353 0.072 Uiso 1 1 calc R
H1C2 H 0.7819 0.6477 0.0722 0.072 Uiso 1 1 calc R
H1C3 H 0.9448 0.8135 0.0948 0.072 Uiso 1 1 calc R
Si2 Si 0.74356(13) 0.25238(9) 0.14248(5) 0.0300(2) Uani 1 1 d .
C2A C 0.7296(6) 0.3220(4) 0.0442(2) 0.0468(9) Uani 1 1 d .
H2A1 H 0.5940 0.3447 0.0333 0.070 Uiso 1 1 calc R
H2A2 H 0.7406 0.2442 0.0000 0.070 Uiso 1 1 calc R
H2A3 H 0.8468 0.4138 0.0475 0.070 Uiso 1 1 calc R
C2B C 0.5308(5) 0.0675(4) 0.1268(2) 0.0440(9) Uani 1 1 d .
H2B1 H 0.5321 0.0255 0.1771 0.066 Uiso 1 1 calc R
H2B2 H 0.5571 -0.0032 0.0823 0.066 Uiso 1 1 calc R
H2B3 H 0.3920 0.0838 0.1128 0.066 Uiso 1 1 calc R
C2C C 0.9970(5) 0.2068(4) 0.1666(2) 0.0479(9) Uani 1 1 d .
H2C1 H 0.9997 0.1715 0.2189 0.072 Uiso 1 1 calc R
H2C2 H 1.1163 0.2974 0.1701 0.072 Uiso 1 1 calc R
H2C3 H 1.0090 0.1274 0.1234 0.072 Uiso 1 1 calc R
N1 N 0.2113(4) 0.8782(3) 0.60490(16) 0.0360(6) Uani 1 1 d .
O1 O 0.0208(4) 0.8335(3) 0.60846(17) 0.0645(9) Uani 1 1 d .
O2 O 0.3340(4) 0.9842(3) 0.65298(14) 0.0462(6) Uani 1 1 d .
C1 C 0.5430(4) 0.5542(3) 0.35658(17) 0.0267(6) Uani 1 1 d .
C2 C 0.7037(4) 0.6245(3) 0.31484(17) 0.0263(6) Uani 1 1 d .
H2 H 0.7642 0.7307 0.3300 0.032 Uiso 1 1 calc R
C3 C 0.7811(4) 0.5468(3) 0.25143(17) 0.0265(6) Uani 1 1 d .
C4 C 0.6901(4) 0.3872(3) 0.22915(17) 0.0262(6) Uani 1 1 d .
C5 C 0.5333(5) 0.3188(3) 0.27391(18) 0.0304(7) Uani 1 1 d .
H5 H 0.4753 0.2122 0.2614 0.037 Uiso 1 1 calc R
C6 C 0.4591(5) 0.3988(3) 0.33524(18) 0.0304(7) Uani 1 1 d .
H6 H 0.3506 0.3471 0.3628 0.036 Uiso 1 1 calc R
C11 C 0.4588(4) 0.6413(3) 0.42035(17) 0.0263(6) Uani 1 1 d .
C12 C 0.5917(5) 0.7672(3) 0.47438(18) 0.0316(7) Uani 1 1 d .
H12 H 0.7386 0.7993 0.4696 0.038 Uiso 1 1 calc R
C13 C 0.5121(5) 0.8460(3) 0.53497(18) 0.0289(7) Uani 1 1 d .
H13 H 0.6029 0.9310 0.5720 0.035 Uiso 1 1 calc R
C14 C 0.2977(5) 0.7978(3) 0.54001(18) 0.0299(7) Uani 1 1 d .
C15 C 0.1610(5) 0.6756(3) 0.48701(19) 0.0324(7) Uani 1 1 d .
H15 H 0.0138 0.6456 0.4914 0.039 Uiso 1 1 calc R
C16 C 0.2421(5) 0.5979(3) 0.42757(19) 0.0325(7) Uani 1 1 d .
H16 H 0.1495 0.5134 0.3908 0.039 Uiso 1 1 calc R

loop_
_atom_site_aniso_label
_atom_site_aniso_U_11
_atom_site_aniso_U_22
_atom_site_aniso_U_33
_atom_site_aniso_U_23
_atom_site_aniso_U_13
_atom_site_aniso_U_12
Si1 0.0291(4) 0.0328(4) 0.0276(5) 0.0069(3) 0.0079(3) 0.0065(3)
C1A 0.0303(16) 0.0447(18) 0.0359(18) 0.0086(14) 0.0124(14) 0.0096(13)
C1B 0.0405(19) 0.0382(17) 0.046(2) 0.0033(15) 0.0166(16) -0.0013(15)
C1C 0.051(2) 0.053(2) 0.047(2) 0.0233(17) 0.0093(17) 0.0166(17)
Si2 0.0301(5) 0.0331(5) 0.0251(4) 0.0000(3) 0.0055(3) 0.0085(3)
C2A 0.058(2) 0.052(2) 0.0254(17) 0.0041(15) 0.0048(16) 0.0097(17)
C2B 0.0423(19) 0.0414(18) 0.041(2) -0.0056(15) 0.0098(16) 0.0061(15)
C2C 0.0406(19) 0.048(2) 0.057(2) 0.0035(17) 0.0028(17) 0.0189(16)
N1 0.0373(15) 0.0415(15) 0.0299(15) 0.0041(12) 0.0085(12) 0.0123(12)
O1 0.0326(14) 0.087(2) 0.0612(18) -0.0224(16) 0.0145(12) 0.0124(13)
O2 0.0486(14) 0.0443(13) 0.0390(14) -0.0089(11) 0.0084(11) 0.0100(11)
C1 0.0274(14) 0.0324(15) 0.0204(15) 0.0046(12) 0.0028(12) 0.0090(12)
C2 0.0252(15) 0.0287(15) 0.0244(15) 0.0049(12) 0.0021(12) 0.0069(12)
C3 0.0249(14) 0.0325(15) 0.0207(14) 0.0031(12) 0.0011(11) 0.0075(12)
C4 0.0247(15) 0.0318(15) 0.0222(15) 0.0067(12) 0.0018(11) 0.0080(12)
C5 0.0354(16) 0.0249(14) 0.0291(16) 0.0048(12) 0.0040(13) 0.0055(12)
C6 0.0323(16) 0.0357(16) 0.0272(16) 0.0119(13) 0.0110(13) 0.0111(13)
C11 0.0288(15) 0.0312(15) 0.0209(14) 0.0078(12) 0.0058(12) 0.0096(12)
C12 0.0295(16) 0.0356(16) 0.0292(17) 0.0055(13) 0.0087(13) 0.0070(13)
C13 0.0302(16) 0.0292(14) 0.0264(16) 0.0020(12) 0.0040(12) 0.0086(12)
C14 0.0356(16) 0.0306(15) 0.0260(15) 0.0032(12) 0.0101(13) 0.0129(13)
C15 0.0261(15) 0.0376(16) 0.0343(17) 0.0057(14) 0.0071(13) 0.0097(13)
C16 0.0331(17) 0.0322(16) 0.0294(16) 0.0025(13) 0.0082(13) 0.0050(13)

loop_
_atom_type_symbol
_atom_type_description
_atom_type_scat_dispersion_real
_atom_type_scat_dispersion_imag
_atom_type_scat_source
C C 0.0033 0.0016 'International Tables Vol C Tables 4.2.6.8 and 6.1.1.4'
H H 0.0000 0.0000 'International Tables Vol C Tables 4.2.6.8 and 6.1.1.4'
N N 0.0061 0.0033 'International Tables Vol C Tables 4.2.6.8 and 6.1.1.4'
O O 0.0106 0.0060 'International Tables Vol C Tables 4.2.6.8 and 6.1.1.4'
Si Si 0.0817 0.0704 'International Tables Vol C Tables 4.2.6.8 and 6.1.1.4'

loop_
_geom_angle_atom_site_label_1
_geom_angle_atom_site_label_2
_geom_angle_atom_site_label_3
_geom_angle
C1C Si1 C1B 107.46(18)
C1C Si1 C1A 111.21(17)
C1B Si1 C1A 105.55(16)
C1C Si1 C3 108.75(15)
C1B Si1 C3 108.41(14)
C1A Si1 C3 115.12(14)
Si1 C1A H1A1 109.5
Si1 C1A H1A2 109.5
H1A1 C1A H1A2 109.5
Si1 C1A H1A3 109.5
H1A1 C1A H1A3 109.5
H1A2 C1A H1A3 109.5
Si1 C1B H1B1 109.5
Si1 C1B H1B2 109.5
H1B1 C1B H1B2 109.5
Si1 C1B H1B3 109.5
H1B1 C1B H1B3 109.5
H1B2 C1B H1B3 109.5
Si1 C1C H1C1 109.5
Si1 C1C H1C2 109.5
H1C1 C1C H1C2 109.5
Si1 C1C H1C3 109.5
H1C1 C1C H1C3 109.5
H1C2 C1C H1C3 109.5
C2C Si2 C2A 111.62(18)
C2C Si2 C2B 105.45(17)
C2A Si2 C2B 106.26(17)
C2C Si2 C4 112.41(15)
C2A Si2 C4 111.91(15)
C2B Si2 C4 108.74(13)
Si2 C2A H2A1 109.5
Si2 C2A H2A2 109.5
H2A1 C2A H2A2 109.5
Si2 C2A H2A3 109.5
H2A1 C2A H2A3 109.5
H2A2 C2A H2A3 109.5
Si2 C2B H2B1 109.5
Si2 C2B H2B2 109.5
H2B1 C2B H2B2 109.5
Si2 C2B H2B3 109.5
H2B1 C2B H2B3 109.5
H2B2 C2B H2B3 109.5
Si2 C2C H2C1 109.5
Si2 C2C H2C2 109.5
H2C1 C2C H2C2 109.5
Si2 C2C H2C3 109.5
H2C1 C2C H2C3 109.5
H2C2 C2C H2C3 109.5
O2 N1 O1 123.6(3)
O2 N1 C14 118.3(3)
O1 N1 C14 118.0(3)
C6 C1 C2 117.7(3)
C6 C1 C11 120.3(2)
C2 C1 C11 121.9(2)
C1 C2 C3 123.7(3)
C1 C2 H2 118.2
C3 C2 H2 118.2
C2 C3 C4 117.9(3)
C2 C3 Si1 113.1(2)
C4 C3 Si1 128.9(2)
C5 C4 C3 117.2(2)
C5 C4 Si2 114.3(2)
C3 C4 Si2 128.4(2)
C6 C5 C4 123.4(3)
C6 C5 H5 118.3
C4 C5 H5 118.3
C5 C6 C1 120.1(3)
C5 C6 H6 120.0
C1 C6 H6 120.0
C12 C11 C16 118.4(3)
C12 C11 C1 121.4(3)
C16 C11 C1 120.1(2)
C13 C12 C11 121.0(3)
C13 C12 H12 119.5
C11 C12 H12 119.5
C14 C13 C12 118.3(3)
C14 C13 H13 120.8
C12 C13 H13 120.8
C15 C14 C13 122.4(3)
C15 C14 N1 118.6(3)
C13 C14 N1 119.0(3)
C16 C15 C14 118.7(3)
C16 C15 H15 120.6
C14 C15 H15 120.6
C15 C16 C11 121.2(3)
C15 C16 H16 119.4
C11 C16 H16 119.4

loop_
_geom_bond_atom_site_label_1
_geom_bond_atom_site_label_2
_geom_bond_distance
Si1 C1C 1.865(4)
Si1 C1B 1.868(3)
Si1 C1A 1.872(3)
Si1 C3 1.905(3)
C1A H1A1 0.9800
C1A H1A2 0.9800
C1A H1A3 0.9800
C1B H1B1 0.9800
C1B H1B2 0.9800
C1B H1B3 0.9800
C1C H1C1 0.9800
C1C H1C2 0.9800
C1C H1C3 0.9800
Si2 C2C 1.856(4)
Si2 C2A 1.859(4)
Si2 C2B 1.878(3)
Si2 C4 1.899(3)
C2A H2A1 0.9800
C2A H2A2 0.9800
C2A H2A3 0.9800
C2B H2B1 0.9800
C2B H2B2 0.9800
C2B H2B3 0.9800
C2C H2C1 0.9800
C2C H2C2 0.9800
C2C H2C3 0.9800
N1 O2 1.223(3)
N1 O1 1.225(3)
N1 C14 1.474(4)
C1 C6 1.386(4)
C1 C2 1.396(4)
C1 C11 1.485(4)
C2 C3 1.410(4)
C2 H2 0.9500
C3 C4 1.427(4)
C4 C5 1.406(4)
C5 C6 1.384(4)
C5 H5 0.9500
C6 H6 0.9500
C11 C12 1.398(4)
C11 C16 1.401(4)
C12 C13 1.391(4)
C12 H12 0.9500
C13 C14 1.381(4)
C13 H13 0.9500
C14 C15 1.379(4)
C15 C16 1.377(4)
C15 H15 0.9500
C16 H16 0.9500

loop_
_geom_torsion_atom_site_label_1
_geom_torsion_atom_site_label_2
_geom_torsion_atom_site_label_3
_geom_torsion_atom_site_label_4
_geom_torsion
C6 C1 C2 C3 1.5(5)
C11 C1 C2 C3 -177.0(3)
C1 C2 C3 C4 -0.3(5)
C1 C2 C3 Si1 175.6(2)
C1C Si1 C3 C2 -89.5(3)
C1B Si1 C3 C2 27.0(3)
C1A Si1 C3 C2 144.9(2)
C1C Si1 C3 C4 85.8(3)
C1B Si1 C3 C4 -157.6(3)
C1A Si1 C3 C4 -39.7(3)
C2 C3 C4 C5 -1.7(4)
Si1 C3 C4 C5 -176.8(2)
C2 C3 C4 Si2 175.3(2)
Si1 C3 C4 Si2 0.1(4)
C2C Si2 C4 C5 -105.2(3)
C2A Si2 C4 C5 128.3(2)
C2B Si2 C4 C5 11.2(3)
C2C Si2 C4 C3 77.8(3)
C2A Si2 C4 C3 -48.7(3)
C2B Si2 C4 C3 -165.8(3)
C3 C4 C5 C6 2.6(5)
Si2 C4 C5 C6 -174.8(3)
C4 C5 C6 C1 -1.4(5)
C2 C1 C6 C5 -0.6(5)
C11 C1 C6 C5 177.9(3)
C6 C1 C11 C12 144.3(3)
C2 C1 C11 C12 -37.3(5)
C6 C1 C11 C16 -35.6(4)
C2 C1 C11 C16 142.8(3)
C16 C11 C12 C13 1.2(5)
C1 C11 C12 C13 -178.7(3)
C11 C12 C13 C14 -0.6(5)
C12 C13 C14 C15 -0.5(5)
C12 C13 C14 N1 178.8(3)
O2 N1 C14 C15 178.3(3)
O1 N1 C14 C15 -0.6(5)
O2 N1 C14 C13 -1.0(5)
O1 N1 C14 C13 -179.8(3)
C13 C14 C15 C16 0.8(5)
N1 C14 C15 C16 -178.4(3)
C14 C15 C16 C11 -0.2(5)
C12 C11 C16 C15 -0.9(5)
C1 C11 C16 C15 179.0(3)
